data_7118089
loop_
_publ_author_name
'Hong-Wen Liang'
'Kun Jiang'
'Wei Ding'
'Yi Yuan'
'Li Shuai'
'Ying-Chun Chen'
'Ye Wei'

_publ_section_title
;
 Selective remote C-H sulfonylation of aminoquinolines with arylsulfonyl
 chlorides via copper catalysis
;
_journal_name_full Chem.Commun.
_journal_page_first 16928
_journal_paper_doi 10.1039/C5cc05527J
_journal_volume 51
_journal_year 2015
_chemical_formula_sum 'C24 H20 N2 O4 S'
_chemical_formula_weight 432.48
_chemical_name_systematic
;
 ?
;
_space_group_IT_number 2
_space_group_name_Hall '-P 1'
_symmetry_cell_setting triclinic
_symmetry_space_group_name_Hall '-P 1'
_symmetry_space_group_name_H-M 'P -1'
_atom_sites_solution_hydrogens geom
_atom_sites_solution_primary direct
_atom_sites_solution_secondary difmap
_audit_creation_method SHELXL-97
_audit_update_record
;
2015-06-22 deposited with the CCDC.
2015-09-24 downloaded from the CCDC.
;
_cell_angle_alpha 92.805(5)
_cell_angle_beta 95.279(5)
_cell_angle_gamma 96.848(5)
_cell_formula_units_Z 2
_cell_length_a 7.261(5)
_cell_length_b 9.440(5)
_cell_length_c 15.434(5)
_cell_measurement_temperature 293(2)
_cell_volume 1044.0(10)
_computing_structure_refinement 'SHELXL-97 (Sheldrick, 2008)'
_diffrn_ambient_temperature 293(2)
_diffrn_measured_fraction_theta_full 0.939
_diffrn_measured_fraction_theta_max 0.939
_diffrn_measurement_device_type 'SuperNova, Dual, Cu at zero, Atlas'
_diffrn_radiation_monochromator graphite
_diffrn_radiation_source 'fine-focus sealed tube'
_diffrn_radiation_type MoK\a
_diffrn_radiation_wavelength 0.71069
_diffrn_reflns_av_R_equivalents 0.0155
_diffrn_reflns_av_sigmaI/netI 0.0274
_diffrn_reflns_limit_h_max 8
_diffrn_reflns_limit_h_min -9
_diffrn_reflns_limit_k_max 12
_diffrn_reflns_limit_k_min -12
_diffrn_reflns_limit_l_max 17
_diffrn_reflns_limit_l_min -20
_diffrn_reflns_number 7454
_diffrn_reflns_theta_full 27.48
_diffrn_reflns_theta_max 27.48
_diffrn_reflns_theta_min 2.48
_exptl_absorpt_coefficient_mu 0.190
_exptl_absorpt_correction_T_max 0.9631
_exptl_absorpt_correction_T_min 0.9488
_exptl_crystal_colour 'red color'
_exptl_crystal_density_diffrn 1.376
_exptl_crystal_density_method 'not measured'
_exptl_crystal_description CRYSR_01
_exptl_crystal_F_000 452
_exptl_crystal_size_max 0.28
_exptl_crystal_size_mid 0.25
_exptl_crystal_size_min 0.20
_refine_diff_density_max 0.296
_refine_diff_density_min -0.297
_refine_diff_density_rms 0.038
_refine_ls_extinction_method none
_refine_ls_goodness_of_fit_ref 1.062
_refine_ls_hydrogen_treatment mixed
_refine_ls_matrix_type full
_refine_ls_number_parameters 296
_refine_ls_number_reflns 4496
_refine_ls_number_restraints 0
_refine_ls_restrained_S_all 1.062
_refine_ls_R_factor_all 0.0498
_refine_ls_R_factor_gt 0.0408
_refine_ls_shift/su_max 0.001
_refine_ls_shift/su_mean 0.000
_refine_ls_structure_factor_coef Fsqd
_refine_ls_weighting_details 'calc w=1/[\s^2^(Fo^2^)+(0.0655P)^2^+0.1632P] where P=(Fo^2^+2Fc^2^)/3'
_refine_ls_weighting_scheme calc
_refine_ls_wR_factor_gt 0.1122
_refine_ls_wR_factor_ref 0.1187
_reflns_number_gt 3801
_reflns_number_total 4496
_reflns_threshold_expression >2\s(I)
_cod_data_source_file c5cc05527j2.cif
_cod_data_source_block ss
_cod_database_code 7118089

loop_
_symmetry_equiv_pos_as_xyz
'x, y, z'
'-x, -y, -z'

loop_
_atom_site_label
_atom_site_type_symbol
_atom_site_fract_x
_atom_site_fract_y
_atom_site_fract_z
_atom_site_U_iso_or_equiv
_atom_site_adp_type
_atom_site_occupancy
_atom_site_symmetry_multiplicity
_atom_site_calc_flag
_atom_site_refinement_flags
_atom_site_disorder_assembly
_atom_site_disorder_group
S1 S 0.72266(6) 0.59313(4) 0.76798(2) 0.03874(13) Uani 1 1 d . . .
O2 O 0.81185(19) 0.73800(12) 0.77464(8) 0.0516(3) Uani 1 1 d . . .
O3 O 0.86274(17) 0.66178(12) 0.45031(7) 0.0475(3) Uani 1 1 d . . .
N2 N 0.5547(2) 0.30079(13) 0.68970(8) 0.0378(3) Uani 1 1 d . . .
O4 O 0.75208(17) 0.13184(14) 0.69496(9) 0.0536(3) Uani 1 1 d . . .
N1 N 0.56465(19) 0.20629(14) 0.51815(9) 0.0417(3) Uani 1 1 d . . .
O1 O 0.53672(16) 0.56496(13) 0.79318(8) 0.0489(3) Uani 1 1 d . . .
C11 C 0.7228(2) 0.43690(16) 0.48408(9) 0.0348(3) Uani 1 1 d . . .
C5 C 0.8663(2) 0.49005(17) 0.83002(9) 0.0395(3) Uani 1 1 d . . .
C19 C 0.4689(2) 0.08726(15) 0.76258(9) 0.0361(3) Uani 1 1 d . . .
C8 C 0.7234(2) 0.52777(15) 0.65755(9) 0.0342(3) Uani 1 1 d . . .
C9 C 0.7979(2) 0.62438(15) 0.59941(10) 0.0365(3) Uani 1 1 d . . .
H9 H 0.8472 0.7171 0.6190 0.044 Uiso 1 1 calc R . .
C12 C 0.6460(2) 0.34231(15) 0.54292(9) 0.0346(3) Uani 1 1 d . . .
C20 C 0.2791(2) 0.09437(17) 0.74859(11) 0.0435(4) Uani 1 1 d . . .
H20 H 0.2352 0.1586 0.7103 0.052 Uiso 1 1 calc R . .
C18 C 0.6063(2) 0.17277(16) 0.71268(10) 0.0374(3) Uani 1 1 d . . .
C10 C 0.7967(2) 0.57984(16) 0.51360(9) 0.0359(3) Uani 1 1 d . . .
C24 C 0.5331(3) -0.00752(18) 0.82084(11) 0.0453(4) Uani 1 1 d . . .
H24 H 0.6601 -0.0140 0.8306 0.054 Uiso 1 1 calc R . .
C13 C 0.6464(2) 0.39039(15) 0.63213(9) 0.0341(3) Uani 1 1 d . . .
C14 C 0.7186(2) 0.38505(19) 0.39618(10) 0.0440(4) Uani 1 1 d . . .
H14 H 0.7683 0.4435 0.3551 0.053 Uiso 1 1 calc R . .
C23 C 0.4073(3) -0.09243(19) 0.86440(12) 0.0537(4) Uani 1 1 d . . .
H23 H 0.4505 -0.1545 0.9043 0.064 Uiso 1 1 calc R . .
C16 C 0.5641(3) 0.16341(18) 0.43557(11) 0.0485(4) Uani 1 1 d . . .
H16 H 0.5096 0.0711 0.4179 0.058 Uiso 1 1 calc R . .
C21 C 0.1545(3) 0.0072(2) 0.79077(12) 0.0522(4) Uani 1 1 d . . .
H21 H 0.0272 0.0111 0.7799 0.063 Uiso 1 1 calc R . .
C7 C 1.1702(3) 0.4375(3) 0.87896(13) 0.0612(5) Uani 1 1 d . . .
H7 H 1.2987 0.4546 0.8777 0.073 Uiso 1 1 calc R . .
C2 C 1.0969(3) 0.3344(2) 0.93144(11) 0.0569(5) Uani 1 1 d . . .
C17 C 0.9341(3) 0.8078(2) 0.47409(14) 0.0513(4) Uani 1 1 d . . .
C4 C 0.7894(3) 0.38770(19) 0.88198(11) 0.0496(4) Uani 1 1 d . . .
H4 H 0.6609 0.3707 0.8833 0.060 Uiso 1 1 calc R . .
C15 C 0.6411(3) 0.2488(2) 0.37261(11) 0.0505(4) Uani 1 1 d . . .
H15 H 0.6391 0.2124 0.3154 0.061 Uiso 1 1 calc R . .
C22 C 0.2196(3) -0.08567(19) 0.84909(12) 0.0535(4) Uani 1 1 d . . .
H22 H 0.1361 -0.1439 0.8781 0.064 Uiso 1 1 calc R . .
C6 C 1.0574(3) 0.5154(2) 0.82851(11) 0.0517(4) Uani 1 1 d . . .
H6 H 1.1093 0.5843 0.7938 0.062 Uiso 1 1 calc R . .
C3 C 0.9058(3) 0.3109(2) 0.93198(11) 0.0579(5) Uani 1 1 d . . .
H3 H 0.8541 0.2420 0.9667 0.069 Uiso 1 1 calc R . .
C1 C 1.2237(4) 0.2517(3) 0.98665(14) 0.0810(7) Uani 1 1 d . . .
H1A H 1.3510 0.2824 0.9777 0.121 Uiso 1 1 calc R . .
H1B H 1.1947 0.1515 0.9704 0.121 Uiso 1 1 calc R . .
H1C H 1.2061 0.2685 1.0470 0.121 Uiso 1 1 calc R . .
H2 H 0.472(3) 0.334(2) 0.7131(14) 0.059(6) Uiso 1 1 d . . .
H25 H 1.035(3) 0.816(2) 0.5242(14) 0.057(6) Uiso 1 1 d . . .
H26 H 0.998(3) 0.837(2) 0.4254(15) 0.069(6) Uiso 1 1 d . . .
H27 H 0.833(3) 0.861(2) 0.4874(13) 0.055(5) Uiso 1 1 d . . .

loop_
_atom_site_aniso_label
_atom_site_aniso_U_11
_atom_site_aniso_U_22
_atom_site_aniso_U_33
_atom_site_aniso_U_23
_atom_site_aniso_U_13
_atom_site_aniso_U_12
S1 0.0476(3) 0.0339(2) 0.0350(2) 0.00155(14) 0.00594(16) 0.00494(16)
O2 0.0712(8) 0.0330(6) 0.0485(7) -0.0013(5) 0.0044(6) 0.0004(5)
O3 0.0545(7) 0.0456(6) 0.0426(6) 0.0141(5) 0.0090(5) -0.0013(5)
N2 0.0430(8) 0.0322(6) 0.0398(7) 0.0063(5) 0.0116(6) 0.0038(5)
O4 0.0465(7) 0.0569(7) 0.0633(8) 0.0200(6) 0.0157(6) 0.0155(6)
N1 0.0450(8) 0.0350(6) 0.0437(7) 0.0003(5) 0.0006(6) 0.0028(6)
O1 0.0473(7) 0.0560(7) 0.0461(6) 0.0044(5) 0.0123(5) 0.0115(5)
C11 0.0313(8) 0.0391(7) 0.0350(7) 0.0052(6) 0.0022(6) 0.0075(6)
C5 0.0478(9) 0.0399(8) 0.0306(7) 0.0009(6) 0.0041(6) 0.0051(7)
C19 0.0427(9) 0.0315(7) 0.0335(7) 0.0024(5) 0.0034(6) 0.0025(6)
C8 0.0362(8) 0.0337(7) 0.0329(7) 0.0046(5) 0.0035(6) 0.0043(6)
C9 0.0365(8) 0.0321(7) 0.0405(8) 0.0068(6) 0.0033(6) 0.0008(6)
C12 0.0322(8) 0.0341(7) 0.0374(7) 0.0033(6) 0.0010(6) 0.0053(6)
C20 0.0438(9) 0.0417(8) 0.0443(8) 0.0104(6) 0.0005(7) 0.0027(7)
C18 0.0397(9) 0.0361(7) 0.0358(7) 0.0045(6) 0.0023(6) 0.0024(6)
C10 0.0325(8) 0.0389(8) 0.0373(7) 0.0104(6) 0.0039(6) 0.0044(6)
C24 0.0476(10) 0.0422(8) 0.0469(9) 0.0120(7) 0.0017(7) 0.0077(7)
C13 0.0341(8) 0.0331(7) 0.0358(7) 0.0071(5) 0.0051(6) 0.0038(6)
C14 0.0456(10) 0.0528(9) 0.0353(8) 0.0071(7) 0.0046(7) 0.0113(7)
C23 0.0684(13) 0.0465(9) 0.0473(9) 0.0188(7) 0.0050(8) 0.0068(8)
C16 0.0540(11) 0.0426(9) 0.0469(9) -0.0048(7) -0.0019(8) 0.0057(7)
C21 0.0430(10) 0.0546(10) 0.0580(10) 0.0093(8) 0.0074(8) -0.0018(8)
C7 0.0493(11) 0.0865(15) 0.0510(10) 0.0064(10) 0.0064(8) 0.0191(10)
C2 0.0738(14) 0.0645(11) 0.0354(8) -0.0015(8) 0.0005(8) 0.0265(10)
C17 0.0512(11) 0.0457(9) 0.0559(11) 0.0199(8) 0.0042(9) -0.0048(8)
C4 0.0527(11) 0.0520(10) 0.0434(9) 0.0116(7) 0.0035(7) 0.0005(8)
C15 0.0592(11) 0.0551(10) 0.0369(8) -0.0064(7) -0.0004(8) 0.0133(8)
C22 0.0607(12) 0.0487(9) 0.0511(10) 0.0113(8) 0.0159(8) -0.0040(8)
C6 0.0513(11) 0.0604(11) 0.0446(9) 0.0060(8) 0.0114(8) 0.0056(8)
C3 0.0768(14) 0.0557(11) 0.0416(9) 0.0136(8) 0.0036(9) 0.0072(9)
C1 0.1014(18) 0.0947(17) 0.0532(11) 0.0032(11) -0.0087(12) 0.0520(15)

loop_
_atom_type_symbol
_atom_type_description
_atom_type_scat_dispersion_real
_atom_type_scat_dispersion_imag
_atom_type_scat_source
C C 0.0033 0.0016 'International Tables Vol C Tables 4.2.6.8 and 6.1.1.4'
H H 0.0000 0.0000 'International Tables Vol C Tables 4.2.6.8 and 6.1.1.4'
N N 0.0061 0.0033 'International Tables Vol C Tables 4.2.6.8 and 6.1.1.4'
O O 0.0106 0.0060 'International Tables Vol C Tables 4.2.6.8 and 6.1.1.4'
S S 0.1246 0.1234 'International Tables Vol C Tables 4.2.6.8 and 6.1.1.4'

loop_
_geom_angle_atom_site_label_1
_geom_angle_atom_site_label_2
_geom_angle_atom_site_label_3
_geom_angle
_geom_angle_site_symmetry_1
_geom_angle_site_symmetry_3
O2 S1 O1 118.73(8) . .
O2 S1 C5 107.91(9) . .
O1 S1 C5 108.14(8) . .
O2 S1 C8 107.02(7) . .
O1 S1 C8 108.82(7) . .
C5 S1 C8 105.46(7) . .
C10 O3 C17 117.90(13) . .
C18 N2 C13 124.44(14) . .
C18 N2 H2 119.8(15) . .
C13 N2 H2 115.5(15) . .
C16 N1 C12 117.16(14) . .
C12 C11 C14 117.40(14) . .
C12 C11 C10 119.96(13) . .
C14 C11 C10 122.62(14) . .
C6 C5 C4 120.22(16) . .
C6 C5 S1 119.29(13) . .
C4 C5 S1 120.46(14) . .
C20 C19 C24 119.14(15) . .
C20 C19 C18 121.86(14) . .
C24 C19 C18 118.90(15) . .
C13 C8 C9 123.07(14) . .
C13 C8 S1 119.81(11) . .
C9 C8 S1 117.07(11) . .
C10 C9 C8 119.01(14) . .
C10 C9 H9 120.5 . .
C8 C9 H9 120.5 . .
N1 C12 C11 122.99(13) . .
N1 C12 C13 117.71(13) . .
C11 C12 C13 119.27(13) . .
C21 C20 C19 120.74(16) . .
C21 C20 H20 119.6 . .
C19 C20 H20 119.6 . .
O4 C18 N2 122.95(14) . .
O4 C18 C19 122.99(14) . .
N2 C18 C19 114.05(14) . .
O3 C10 C9 125.29(14) . .
O3 C10 C11 114.46(13) . .
C9 C10 C11 120.25(13) . .
C23 C24 C19 119.74(17) . .
C23 C24 H24 120.1 . .
C19 C24 H24 120.1 . .
C8 C13 N2 121.83(13) . .
C8 C13 C12 118.41(13) . .
N2 C13 C12 119.54(13) . .
C15 C14 C11 119.15(15) . .
C15 C14 H14 120.4 . .
C11 C14 H14 120.4 . .
C22 C23 C24 120.51(17) . .
C22 C23 H23 119.7 . .
C24 C23 H23 119.7 . .
N1 C16 C15 123.92(16) . .
N1 C16 H16 118.0 . .
C15 C16 H16 118.0 . .
C22 C21 C20 119.72(18) . .
C22 C21 H21 120.1 . .
C20 C21 H21 120.1 . .
C6 C7 C2 121.64(19) . .
C6 C7 H7 119.2 . .
C2 C7 H7 119.2 . .
C3 C2 C7 118.07(17) . .
C3 C2 C1 121.4(2) . .
C7 C2 C1 120.5(2) . .
O3 C17 H25 111.7(11) . .
O3 C17 H26 103.6(14) . .
H25 C17 H26 104.5(18) . .
O3 C17 H27 109.9(12) . .
H25 C17 H27 111.3(17) . .
H26 C17 H27 115.5(18) . .
C3 C4 C5 119.31(18) . .
C3 C4 H4 120.3 . .
C5 C4 H4 120.3 . .
C14 C15 C16 119.35(15) . .
C14 C15 H15 120.3 . .
C16 C15 H15 120.3 . .
C23 C22 C21 120.12(17) . .
C23 C22 H22 119.9 . .
C21 C22 H22 119.9 . .
C7 C6 C5 119.32(18) . .
C7 C6 H6 120.3 . .
C5 C6 H6 120.3 . .
C2 C3 C4 121.45(18) . .
C2 C3 H3 119.3 . .
C4 C3 H3 119.3 . .
C2 C1 H1A 109.5 . .
C2 C1 H1B 109.5 . .
H1A C1 H1B 109.5 . .
C2 C1 H1C 109.5 . .
H1A C1 H1C 109.5 . .
H1B C1 H1C 109.5 . .

loop_
_geom_bond_atom_site_label_1
_geom_bond_atom_site_label_2
_geom_bond_distance
_geom_bond_site_symmetry_2
S1 O2 1.4363(14) .
S1 O1 1.4374(15) .
S1 C5 1.7611(17) .
S1 C8 1.7847(15) .
O3 C10 1.3616(18) .
O3 C17 1.431(2) .
N2 C18 1.361(2) .
N2 C13 1.4130(19) .
N2 H2 0.81(2) .
O4 C18 1.218(2) .
N1 C16 1.318(2) .
N1 C12 1.369(2) .
C11 C12 1.410(2) .
C11 C14 1.416(2) .
C11 C10 1.428(2) .
C5 C6 1.382(3) .
C5 C4 1.385(2) .
C19 C20 1.385(2) .
C19 C24 1.388(2) .
C19 C18 1.500(2) .
C8 C13 1.373(2) .
C8 C9 1.408(2) .
C9 C10 1.369(2) .
C9 H9 0.9300 .
C12 C13 1.428(2) .
C20 C21 1.379(2) .
C20 H20 0.9300 .
C24 C23 1.386(3) .
C24 H24 0.9300 .
C14 C15 1.359(2) .
C14 H14 0.9300 .
C23 C22 1.371(3) .
C23 H23 0.9300 .
C16 C15 1.406(3) .
C16 H16 0.9300 .
C21 C22 1.379(3) .
C21 H21 0.9300 .
C7 C6 1.378(3) .
C7 C2 1.386(3) .
C7 H7 0.9300 .
C2 C3 1.379(3) .
C2 C1 1.509(3) .
C17 H25 1.01(2) .
C17 H26 0.95(2) .
C17 H27 0.97(2) .
C4 C3 1.384(3) .
C4 H4 0.9300 .
C15 H15 0.9300 .
C22 H22 0.9300 .
C6 H6 0.9300 .
C3 H3 0.9300 .
C1 H1A 0.9600 .
C1 H1B 0.9600 .
C1 H1C 0.9600 .

loop_
_geom_torsion_atom_site_label_1
_geom_torsion_atom_site_label_2
_geom_torsion_atom_site_label_3
_geom_torsion_atom_site_label_4
_geom_torsion
_geom_torsion_site_symmetry_1
_geom_torsion_site_symmetry_2
_geom_torsion_site_symmetry_3
_geom_torsion_site_symmetry_4
O2 S1 C5 C6 -39.77(15) . . . .
O1 S1 C5 C6 -169.38(13) . . . .
C8 S1 C5 C6 74.34(14) . . . .
O2 S1 C5 C4 138.19(14) . . . .
O1 S1 C5 C4 8.58(15) . . . .
C8 S1 C5 C4 -107.70(14) . . . .
O2 S1 C8 C13 179.90(12) . . . .
O1 S1 C8 C13 -50.64(14) . . . .
C5 S1 C8 C13 65.18(15) . . . .
O2 S1 C8 C9 -2.68(14) . . . .
O1 S1 C8 C9 126.77(12) . . . .
C5 S1 C8 C9 -117.41(13) . . . .
C13 C8 C9 C10 -1.0(2) . . . .
S1 C8 C9 C10 -178.29(11) . . . .
C16 N1 C12 C11 1.7(2) . . . .
C16 N1 C12 C13 179.62(14) . . . .
C14 C11 C12 N1 -1.8(2) . . . .
C10 C11 C12 N1 176.73(14) . . . .
C14 C11 C12 C13 -179.70(13) . . . .
C10 C11 C12 C13 -1.2(2) . . . .
C24 C19 C20 C21 -1.0(2) . . . .
C18 C19 C20 C21 175.36(15) . . . .
C13 N2 C18 O4 10.2(2) . . . .
C13 N2 C18 C19 -170.39(13) . . . .
C20 C19 C18 O4 -148.85(16) . . . .
C24 C19 C18 O4 27.5(2) . . . .
C20 C19 C18 N2 31.8(2) . . . .
C24 C19 C18 N2 -151.89(15) . . . .
C17 O3 C10 C9 -2.1(2) . . . .
C17 O3 C10 C11 178.17(15) . . . .
C8 C9 C10 O3 179.55(14) . . . .
C8 C9 C10 C11 -0.7(2) . . . .
C12 C11 C10 O3 -178.48(13) . . . .
C14 C11 C10 O3 0.0(2) . . . .
C12 C11 C10 C9 1.8(2) . . . .
C14 C11 C10 C9 -179.79(14) . . . .
C20 C19 C24 C23 -0.5(2) . . . .
C18 C19 C24 C23 -176.90(15) . . . .
C9 C8 C13 N2 -173.03(14) . . . .
S1 C8 C13 N2 4.2(2) . . . .
C9 C8 C13 C12 1.5(2) . . . .
S1 C8 C13 C12 178.78(11) . . . .
C18 N2 C13 C8 -120.75(17) . . . .
C18 N2 C13 C12 64.7(2) . . . .
N1 C12 C13 C8 -178.44(13) . . . .
C11 C12 C13 C8 -0.4(2) . . . .
N1 C12 C13 N2 -3.8(2) . . . .
C11 C12 C13 N2 174.26(13) . . . .
C12 C11 C14 C15 0.3(2) . . . .
C10 C11 C14 C15 -178.15(15) . . . .
C19 C24 C23 C22 1.3(3) . . . .
C12 N1 C16 C15 -0.1(3) . . . .
C19 C20 C21 C22 1.5(3) . . . .
C6 C7 C2 C3 0.1(3) . . . .
C6 C7 C2 C1 -179.43(18) . . . .
C6 C5 C4 C3 -0.3(3) . . . .
S1 C5 C4 C3 -178.19(13) . . . .
C11 C14 C15 C16 1.1(3) . . . .
N1 C16 C15 C14 -1.3(3) . . . .
C24 C23 C22 C21 -0.8(3) . . . .
C20 C21 C22 C23 -0.7(3) . . . .
C2 C7 C6 C5 -0.2(3) . . . .
C4 C5 C6 C7 0.2(3) . . . .
S1 C5 C6 C7 178.19(14) . . . .
C7 C2 C3 C4 -0.1(3) . . . .
C1 C2 C3 C4 179.40(18) . . . .
C5 C4 C3 C2 0.2(3) . . . .
